data_7062632
loop_
_publ_author_name
'Moon, Josh'
'Guo, Zhifang'
'Beaumont, Owen A.'
'Hamilton, Sophie'
'Bousrez, Guillaume'
'Mottram, Eleanor'
'Wang, Jun'
'Somers, Anthony E.'
'Deacon, Glen B.'
'Junk, Peter C.'

_publ_section_title
;
 4-Hydroxybenzoato-rare earth(iii) complexes -- syntheses, a structural
 goldmine from coordination diversity and improved corrosion inhibition
 behaviour
;
_journal_issue 36
_journal_name_full 'New Journal of Chemistry'
_journal_page_first 16843
_journal_page_last 16854
_journal_paper_doi 10.1039/D3NJ02735J
_journal_volume 47
_journal_year 2023
_chemical_formula_moiety 'C21 H19 La O11'
_chemical_formula_sum 'C21 H19 La O11'
_chemical_formula_weight 586.27
_space_group_crystal_system monoclinic
_space_group_IT_number 14
_space_group_name_Hall '-P 2ybc'
_space_group_name_H-M_alt 'P 1 21/c 1'
_atom_sites_solution_hydrogens mixed
_audit_creation_date 2023-04-03
_audit_creation_method
;
Olex2 1.3
(compiled 2020.11.12 svn.r5f609507 for OlexSys, GUI svn.r6408)
;
_audit_update_record
;
2023-06-12 deposited with the CCDC.	2023-08-01 downloaded from the CCDC.
;
_cell_angle_alpha 90
_cell_angle_beta 94.01(3)
_cell_angle_gamma 90
_cell_formula_units_Z 4
_cell_length_a 16.215(3)
_cell_length_b 12.467(3)
_cell_length_c 10.233(2)
_cell_measurement_reflns_used 4098
_cell_measurement_temperature 123
_cell_measurement_theta_max 29
_cell_measurement_theta_min 1
_cell_volume 2063.6(7)
_computing_molecular_graphics 'Olex2 1.3 (Dolomanov et al., 2009)'
_computing_publication_material 'Olex2 1.3 (Dolomanov et al., 2009)'
_computing_structure_refinement 'SHELXL 2018/3 (Sheldrick, 2015)'
_computing_structure_solution 'SHELXS  (Sheldrick, 2008)'
_diffrn_ambient_temperature 123
_diffrn_measured_fraction_theta_full 0.975
_diffrn_measured_fraction_theta_max 0.807
_diffrn_measurement_device_type 'Australian Synchrotron, MX1 beamline'
_diffrn_radiation_type Synchrotron
_diffrn_radiation_wavelength 0.71073
_diffrn_reflns_av_R_equivalents 0.0259
_diffrn_reflns_av_unetI/netI 0.0170
_diffrn_reflns_Laue_measured_fraction_full 0.975
_diffrn_reflns_Laue_measured_fraction_max 0.807
_diffrn_reflns_limit_h_max 20
_diffrn_reflns_limit_h_min -20
_diffrn_reflns_limit_k_max 14
_diffrn_reflns_limit_k_min -14
_diffrn_reflns_limit_l_max 12
_diffrn_reflns_limit_l_min -12
_diffrn_reflns_number 26356
_diffrn_reflns_point_group_measured_fraction_full 0.975
_diffrn_reflns_point_group_measured_fraction_max 0.807
_diffrn_reflns_theta_full 25.242
_diffrn_reflns_theta_max 29.075
_diffrn_reflns_theta_min 1.259
_exptl_absorpt_coefficient_mu 2.134
_exptl_absorpt_correction_type none
_exptl_crystal_colour 'clear white'
_exptl_crystal_colour_lustre clear
_exptl_crystal_colour_primary white
_exptl_crystal_density_diffrn 1.887
_exptl_crystal_description needle
_exptl_crystal_F_000 1160
_exptl_crystal_size_max 0.9
_exptl_crystal_size_mid 0.01
_exptl_crystal_size_min 0.01
_refine_diff_density_max 0.452
_refine_diff_density_min -1.104
_refine_diff_density_rms 0.090
_refine_ls_extinction_method none
_refine_ls_goodness_of_fit_ref 1.096
_refine_ls_hydrogen_treatment constr
_refine_ls_matrix_type full
_refine_ls_number_parameters 303
_refine_ls_number_reflns 4444
_refine_ls_number_restraints 0
_refine_ls_restrained_S_all 1.096
_refine_ls_R_factor_all 0.0226
_refine_ls_R_factor_gt 0.0207
_refine_ls_shift/su_max 0.000
_refine_ls_shift/su_mean 0.000
_refine_ls_structure_factor_coef Fsqd
_refine_ls_weighting_details 'w=1/[\s^2^(Fo^2^)+(0.0303P)^2^+1.6292P] where P=(Fo^2^+2Fc^2^)/3'
_refine_ls_weighting_scheme calc
_refine_ls_wR_factor_gt 0.0534
_refine_ls_wR_factor_ref 0.0540
_reflns_Friedel_coverage 0.000
_reflns_number_gt 4098
_reflns_number_total 4444
_reflns_threshold_expression 'I > 2\s(I)'
_cod_data_source_file d3nj02735j2.cif
_cod_data_source_block jo2la_run123
_cod_depositor_comments 'Adding full bibliography for 7062632--7062650.cif.'
_cod_database_code 7062632
_shelx_shelxl_version_number 2018/3
_shelx_space_group_comment
;
The symmetry employed for this shelxl refinement is uniquely defined
by the following loop, which should always be used as a source of
symmetry information in preference to the above space-group names.
They are only intended as comments.
;
_shelx_estimated_absorpt_t_max 0.979
_shelx_estimated_absorpt_t_min 0.250
_olex2_refinement_description
;
1.a Rotating group:
 O1(H1A,H1B), O2(H2A,H2B)
1.b Aromatic/amide H refined with riding coordinates:
 C13(H13), C14(H14), C20(H20), C21(H21), C24(H24), C26(H26), C27(H27),
 C28(H28), C31(H31), C32(H32), C33(H33), C34(H34)
1.c Idealised tetrahedral OH refined as rotating group:
 O11(H11), O12(H12), O16(H16)
;
_olex2_submission_special_instructions 'No special instructions were received'

loop_
_space_group_symop_operation_xyz
'x, y, z'
'-x, y+1/2, -z+1/2'
'-x, -y, -z'
'x, -y-1/2, z-1/2'

loop_
_atom_site_label
_atom_site_type_symbol
_atom_site_fract_x
_atom_site_fract_y
_atom_site_fract_z
_atom_site_U_iso_or_equiv
_atom_site_adp_type
_atom_site_occupancy
_atom_site_site_symmetry_order
_atom_site_calc_flag
_atom_site_refinement_flags_posn
_atom_site_refinement_flags_adp
_atom_site_refinement_flags_occupancy
_atom_site_disorder_assembly
_atom_site_disorder_group
La1 La 0.01052(2) 0.27004(2) 0.21743(2) 0.01052(5) Uani 1 1 d . . . . .
O7 O -0.05181(9) 0.44265(12) 0.31342(14) 0.0135(3) Uani 1 1 d . . . . .
O5 O 0.12517(10) 0.22808(13) 0.08618(16) 0.0183(3) Uani 1 1 d . . . . .
O4 O -0.07394(9) 0.20267(13) 0.38419(15) 0.0165(3) Uani 1 1 d . . . . .
C8 C 0.15351(12) 0.19097(17) -0.0158(2) 0.0130(4) Uani 1 1 d . . . . .
C9 C -0.12942(12) 0.17761(16) 0.4606(2) 0.0122(4) Uani 1 1 d . . . . .
O11 O 0.50134(9) 0.15888(15) -0.01907(17) 0.0240(4) Uani 1 1 d . . . . .
H11 H 0.515248 0.121471 -0.082169 0.036 Uiso 1 1 calc R U . . .
O12 O -0.45753(10) 0.13251(15) 0.24648(17) 0.0264(4) Uani 1 1 d . . . . .
H12 H -0.459622 0.142334 0.165109 0.040 Uiso 1 1 calc R U . . .
C13 C 0.29723(14) 0.23585(18) 0.0734(2) 0.0184(4) Uani 1 1 d . . . . .
H13 H 0.273888 0.277131 0.139558 0.022 Uiso 1 1 calc R U . . .
C14 C 0.38257(14) 0.23022(19) 0.0701(2) 0.0211(5) Uani 1 1 d . . . . .
H14 H 0.417387 0.269133 0.131777 0.025 Uiso 1 1 calc R U . . .
C15 C -0.18981(12) 0.50252(17) 0.26139(19) 0.0135(4) Uani 1 1 d . . . . .
O16 O -0.44320(9) 0.45907(14) 0.27283(18) 0.0245(4) Uani 1 1 d . . . . .
H16 H -0.469478 0.514739 0.249585 0.037 Uiso 1 1 calc R U . . .
C17 C -0.37654(13) 0.13820(19) 0.2967(2) 0.0195(4) Uani 1 1 d . . . . .
C18 C 0.24539(12) 0.18205(17) -0.01863(19) 0.0136(4) Uani 1 1 d . . . . .
C19 C -0.21523(12) 0.15717(17) 0.4027(2) 0.0139(4) Uani 1 1 d . . . . .
C20 C -0.23185(13) 0.15525(18) 0.2676(2) 0.0169(4) Uani 1 1 d . . . . .
H20 H -0.187766 0.160661 0.211498 0.020 Uiso 1 1 calc R U . . .
C21 C 0.28016(13) 0.12150(18) -0.1155(2) 0.0165(4) Uani 1 1 d . . . . .
H21 H 0.245314 0.085688 -0.179999 0.020 Uiso 1 1 calc R U . . .
C22 C 0.41652(13) 0.16715(19) -0.0242(2) 0.0184(4) Uani 1 1 d . . . . .
C23 C -0.35959(12) 0.47744(18) 0.2681(2) 0.0174(4) Uani 1 1 d . . . . .
C24 C -0.22213(13) 0.42386(17) 0.3400(2) 0.0152(4) Uani 1 1 d . . . . .
H24 H -0.185792 0.378757 0.391986 0.018 Uiso 1 1 calc R U . . .
C26 C -0.36101(13) 0.13615(19) 0.4319(2) 0.0199(4) Uani 1 1 d . . . . .
H26 H -0.405117 0.128094 0.487504 0.024 Uiso 1 1 calc R U . . .
C27 C -0.30691(13) 0.41095(18) 0.3429(2) 0.0174(4) Uani 1 1 d . . . . .
H27 H -0.328665 0.356766 0.395998 0.021 Uiso 1 1 calc R U . . .
C28 C -0.31244(14) 0.14550(19) 0.2145(2) 0.0202(4) Uani 1 1 d . . . . .
H28 H -0.323688 0.143819 0.122144 0.024 Uiso 1 1 calc R U . . .
C30 C -0.09860(12) 0.51199(16) 0.25339(18) 0.0126(4) Uani 1 1 d . . . . .
C31 C -0.28008(13) 0.14603(18) 0.4846(2) 0.0168(4) Uani 1 1 d . . . . .
H31 H -0.268768 0.145213 0.576980 0.020 Uiso 1 1 calc R U . . .
C32 C -0.32866(13) 0.55707(19) 0.1903(2) 0.0200(4) Uani 1 1 d . . . . .
H32 H -0.365188 0.602916 0.139712 0.024 Uiso 1 1 calc R U . . .
C33 C 0.36568(13) 0.11330(18) -0.1180(2) 0.0178(4) Uani 1 1 d . . . . .
H33 H 0.389214 0.071208 -0.183213 0.021 Uiso 1 1 calc R U . . .
C34 C -0.24359(13) 0.56891(18) 0.1873(2) 0.0175(4) Uani 1 1 d . . . . .
H34 H -0.221990 0.623030 0.133962 0.021 Uiso 1 1 calc R U . . .
O3 O -0.11540(9) 0.17141(12) 0.58285(14) 0.0161(3) Uani 1 1 d . . . . .
O6 O 0.10895(9) 0.16162(13) -0.11554(15) 0.0171(3) Uani 1 1 d . . . . .
O8 O -0.07014(9) 0.58817(12) 0.18814(14) 0.0147(3) Uani 1 1 d . . . . .
O1 O 0.06189(10) 0.43903(13) 0.10074(15) 0.0195(3) Uani 1 1 d . . . . .
H1A H 0.062438 0.426546 0.017040 0.029 Uiso 1 1 d R U . . .
H1B H 0.026140 0.490655 0.106402 0.029 Uiso 1 1 d R U . . .
O2 O -0.05309(9) 0.10696(12) 0.08749(14) 0.0158(3) Uani 1 1 d . . . . .
H2A H -0.028840 0.048219 0.115742 0.024 Uiso 1 1 d R U . . .
H2B H -0.041330 0.111505 0.005907 0.024 Uiso 1 1 d R U . . .

loop_
_atom_site_aniso_label
_atom_site_aniso_U_11
_atom_site_aniso_U_22
_atom_site_aniso_U_33
_atom_site_aniso_U_23
_atom_site_aniso_U_13
_atom_site_aniso_U_12
La1 0.00959(7) 0.01197(8) 0.01006(7) -0.00019(4) 0.00109(4) 0.00028(4)
O7 0.0136(7) 0.0146(8) 0.0123(7) 0.0000(5) 0.0002(5) 0.0006(5)
O5 0.0165(8) 0.0222(9) 0.0166(8) -0.0009(6) 0.0037(6) 0.0021(6)
O4 0.0132(7) 0.0209(8) 0.0160(8) 0.0008(6) 0.0043(6) -0.0018(6)
C8 0.0128(9) 0.0113(10) 0.0152(10) 0.0033(7) 0.0027(7) 0.0012(7)
C9 0.0124(9) 0.0108(11) 0.0133(10) -0.0012(7) 0.0005(7) 0.0007(7)
O11 0.0115(7) 0.0358(10) 0.0248(9) 0.0000(7) 0.0027(6) 0.0021(6)
O12 0.0175(8) 0.0348(11) 0.0259(9) 0.0029(7) -0.0050(6) -0.0034(7)
C13 0.0171(11) 0.0239(13) 0.0143(11) -0.0009(8) 0.0020(8) 0.0025(8)
C14 0.0165(11) 0.0291(14) 0.0172(12) -0.0014(8) -0.0023(9) -0.0008(8)
C15 0.0143(9) 0.0127(11) 0.0134(9) -0.0016(7) 0.0012(7) 0.0013(7)
O16 0.0125(7) 0.0282(10) 0.0333(10) 0.0035(7) 0.0045(6) 0.0009(6)
C17 0.0152(10) 0.0171(12) 0.0255(12) 0.0002(8) -0.0042(8) -0.0008(8)
C18 0.0126(9) 0.0157(11) 0.0127(10) 0.0024(7) 0.0016(7) 0.0012(7)
C19 0.0134(9) 0.0130(11) 0.0153(10) 0.0005(7) 0.0002(7) -0.0009(7)
C20 0.0179(10) 0.0172(11) 0.0157(10) -0.0001(8) 0.0013(8) -0.0019(8)
C21 0.0160(10) 0.0178(12) 0.0157(10) -0.0011(8) 0.0021(8) 0.0006(8)
C22 0.0123(9) 0.0253(13) 0.0178(11) 0.0049(8) 0.0020(8) 0.0015(8)
C23 0.0114(9) 0.0194(12) 0.0219(11) -0.0036(8) 0.0038(8) 0.0005(7)
C24 0.0154(10) 0.0165(11) 0.0137(10) 0.0006(7) 0.0008(7) 0.0005(7)
C26 0.0152(10) 0.0224(13) 0.0224(11) 0.0042(8) 0.0045(8) 0.0001(8)
C27 0.0182(10) 0.0182(12) 0.0163(10) 0.0011(8) 0.0045(8) -0.0031(8)
C28 0.0239(11) 0.0205(12) 0.0154(11) -0.0007(8) -0.0039(8) -0.0021(8)
C30 0.0142(9) 0.0135(11) 0.0100(9) -0.0038(7) 0.0005(7) -0.0010(7)
C31 0.0165(10) 0.0182(11) 0.0158(10) 0.0020(8) 0.0017(8) 0.0006(8)
C32 0.0166(10) 0.0190(12) 0.0242(12) 0.0028(8) -0.0003(8) 0.0039(8)
C33 0.0159(10) 0.0196(12) 0.0185(11) -0.0004(8) 0.0058(8) 0.0027(8)
C34 0.0174(10) 0.0152(11) 0.0198(11) 0.0032(8) 0.0010(8) -0.0008(8)
O3 0.0161(7) 0.0190(9) 0.0131(7) 0.0018(5) -0.0006(6) -0.0019(6)
O6 0.0150(7) 0.0209(9) 0.0151(7) 0.0015(6) -0.0021(6) 0.0006(6)
O8 0.0140(7) 0.0156(8) 0.0145(7) 0.0011(5) 0.0009(5) -0.0028(5)
O1 0.0216(8) 0.0204(9) 0.0172(8) 0.0026(6) 0.0060(6) 0.0009(6)
O2 0.0176(7) 0.0160(8) 0.0139(7) -0.0012(5) 0.0006(5) 0.0016(6)

loop_
_atom_type_symbol
_atom_type_description
_atom_type_scat_dispersion_real
_atom_type_scat_dispersion_imag
_atom_type_scat_source
C C 0.0033 0.0016 'International Tables Vol C Tables 4.2.6.8 and 6.1.1.4'
H H 0.0000 0.0000 'International Tables Vol C Tables 4.2.6.8 and 6.1.1.4'
La La -0.2871 2.4523 'International Tables Vol C Tables 4.2.6.8 and 6.1.1.4'
O O 0.0106 0.0060 'International Tables Vol C Tables 4.2.6.8 and 6.1.1.4'

loop_
_geom_angle_atom_site_label_1
_geom_angle_atom_site_label_2
_geom_angle_atom_site_label_3
_geom_angle
_geom_angle_site_symmetry_1
_geom_angle_site_symmetry_3
_geom_angle_publ_flag
O7 La1 O8 136.02(5) . 2_545 ?
O7 La1 O2 133.56(5) . . ?
O5 La1 O7 136.15(5) . . ?
O5 La1 O3 112.79(5) . 4_565 ?
O5 La1 O8 74.96(5) . 2_545 ?
O5 La1 O1 68.67(5) . . ?
O5 La1 O2 80.81(5) . . ?
O4 La1 O7 76.46(5) . . ?
O4 La1 O5 144.25(6) . . ?
O4 La1 O3 90.52(5) . 4_565 ?
O4 La1 O8 69.59(5) . 2_545 ?
O4 La1 O1 145.77(5) . . ?
O4 La1 O2 82.25(5) . . ?
O3 La1 O7 68.96(5) 4_565 . ?
O3 La1 O8 136.36(5) 4_565 2_545 ?
O3 La1 O1 77.54(5) 4_565 . ?
O3 La1 O2 70.50(5) 4_565 . ?
O6 La1 O7 72.25(5) 4_566 . ?
O6 La1 O5 88.50(5) 4_566 . ?
O6 La1 O4 90.11(5) 4_566 . ?
O6 La1 O3 139.89(5) 4_566 4_565 ?
O6 La1 O8 80.54(5) 4_566 2_545 ?
O6 La1 O1 79.69(5) 4_566 . ?
O6 La1 O2 149.01(5) 4_566 . ?
O1 La1 O7 69.31(5) . . ?
O1 La1 O8 138.73(5) . 2_545 ?
O1 La1 O2 121.94(5) . . ?
O2 La1 O8 68.62(5) . 2_545 ?
C30 O7 La1 127.70(12) . . ?
C8 O5 La1 151.36(15) . . ?
C9 O4 La1 168.99(14) . . ?
O5 C8 C18 117.74(19) . . ?
O5 C8 O6 123.76(19) . . ?
O6 C8 C18 118.50(18) . . ?
O4 C9 C19 118.48(18) . . ?
O3 C9 O4 122.69(19) . . ?
O3 C9 C19 118.81(18) . . ?
C22 O11 H11 109.5 . . ?
C17 O12 H12 109.5 . . ?
C14 C13 H13 119.5 . . ?
C14 C13 C18 121.0(2) . . ?
C18 C13 H13 119.5 . . ?
C13 C14 H14 120.3 . . ?
C13 C14 C22 119.3(2) . . ?
C22 C14 H14 120.3 . . ?
C24 C15 C30 120.11(18) . . ?
C34 C15 C24 119.18(18) . . ?
C34 C15 C30 120.67(18) . . ?
C23 O16 H16 109.5 . . ?
O12 C17 C26 118.2(2) . . ?
O12 C17 C28 120.9(2) . . ?
C28 C17 C26 121.0(2) . . ?
C13 C18 C8 120.45(19) . . ?
C13 C18 C21 119.12(19) . . ?
C21 C18 C8 120.41(19) . . ?
C20 C19 C9 120.48(18) . . ?
C20 C19 C31 119.58(19) . . ?
C31 C19 C9 119.84(19) . . ?
C19 C20 H20 119.9 . . ?
C28 C20 C19 120.3(2) . . ?
C28 C20 H20 119.9 . . ?
C18 C21 H21 119.8 . . ?
C33 C21 C18 120.3(2) . . ?
C33 C21 H21 119.8 . . ?
O11 C22 C14 117.3(2) . . ?
O11 C22 C33 122.1(2) . . ?
C14 C22 C33 120.5(2) . . ?
O16 C23 C27 116.9(2) . . ?
O16 C23 C32 122.3(2) . . ?
C27 C23 C32 120.82(19) . . ?
C15 C24 H24 119.7 . . ?
C27 C24 C15 120.5(2) . . ?
C27 C24 H24 119.7 . . ?
C17 C26 H26 120.5 . . ?
C31 C26 C17 119.1(2) . . ?
C31 C26 H26 120.5 . . ?
C23 C27 C24 119.6(2) . . ?
C23 C27 H27 120.2 . . ?
C24 C27 H27 120.2 . . ?
C17 C28 C20 119.7(2) . . ?
C17 C28 H28 120.2 . . ?
C20 C28 H28 120.2 . . ?
O7 C30 C15 118.51(18) . . ?
O8 C30 O7 122.30(18) . . ?
O8 C30 C15 119.19(18) . . ?
C19 C31 H31 119.8 . . ?
C26 C31 C19 120.4(2) . . ?
C26 C31 H31 119.8 . . ?
C23 C32 H32 120.4 . . ?
C23 C32 C34 119.2(2) . . ?
C34 C32 H32 120.4 . . ?
C21 C33 C22 119.6(2) . . ?
C21 C33 H33 120.2 . . ?
C22 C33 H33 120.2 . . ?
C15 C34 C32 120.7(2) . . ?
C15 C34 H34 119.6 . . ?
C32 C34 H34 119.6 . . ?
C9 O3 La1 128.01(13) . 4_566 ?
C8 O6 La1 141.59(14) . 4_565 ?
C30 O8 La1 126.34(12) . 2 ?
La1 O1 H1A 109.5 . . ?
La1 O1 H1B 109.5 . . ?
H1A O1 H1B 104.5 . . ?
La1 O2 H2A 109.5 . . ?
La1 O2 H2B 109.5 . . ?
H2A O2 H2B 104.4 . . ?

loop_
_geom_bond_atom_site_label_1
_geom_bond_atom_site_label_2
_geom_bond_distance
_geom_bond_site_symmetry_2
_geom_bond_publ_flag
La1 O7 2.5992(15) . ?
La1 O5 2.4254(17) . ?
La1 O4 2.4125(16) . ?
La1 O3 2.4910(16) 4_565 ?
La1 O6 2.4110(16) 4_566 ?
La1 O8 2.6227(15) 2_545 ?
La1 O1 2.5878(16) . ?
La1 O2 2.6026(16) . ?
O7 C30 1.279(2) . ?
O5 C8 1.258(3) . ?
O4 C9 1.271(2) . ?
C8 C18 1.496(3) . ?
C8 O6 1.263(3) . ?
C9 C19 1.496(3) . ?
C9 O3 1.258(3) . ?
O11 H11 0.8400 . ?
O11 C22 1.377(2) . ?
O12 H12 0.8400 . ?
O12 C17 1.378(3) . ?
C13 H13 0.9500 . ?
C13 C14 1.388(3) . ?
C13 C18 1.390(3) . ?
C14 H14 0.9500 . ?
C14 C22 1.388(3) . ?
C15 C24 1.394(3) . ?
C15 C30 1.492(3) . ?
C15 C34 1.388(3) . ?
O16 H16 0.8400 . ?
O16 C23 1.379(2) . ?
C17 C26 1.389(3) . ?
C17 C28 1.385(3) . ?
C18 C21 1.396(3) . ?
C19 C20 1.390(3) . ?
C19 C31 1.397(3) . ?
C20 H20 0.9500 . ?
C20 C28 1.385(3) . ?
C21 H21 0.9500 . ?
C21 C33 1.392(3) . ?
C22 C33 1.393(3) . ?
C23 C27 1.383(3) . ?
C23 C32 1.388(3) . ?
C24 H24 0.9500 . ?
C24 C27 1.387(3) . ?
C26 H26 0.9500 . ?
C26 C31 1.389(3) . ?
C27 H27 0.9500 . ?
C28 H28 0.9500 . ?
C30 O8 1.266(2) . ?
C31 H31 0.9500 . ?
C32 H32 0.9500 . ?
C32 C34 1.390(3) . ?
C33 H33 0.9500 . ?
C34 H34 0.9500 . ?
O1 H1A 0.8712 . ?
O1 H1B 0.8709 . ?
O2 H2A 0.8709 . ?
O2 H2B 0.8711 . ?

loop_
_geom_hbond_atom_site_label_D
_geom_hbond_atom_site_label_H
_geom_hbond_atom_site_label_A
_geom_hbond_distance_DH
_geom_hbond_distance_HA
_geom_hbond_distance_DA
_geom_hbond_angle_DHA
_geom_hbond_site_symmetry_A
_geom_hbond_publ_flag
O11 H11 O16 0.84 1.95 2.788(2) 175.0 4_665 yes
O12 H12 O11 0.84 1.96 2.772(3) 163.4 1_455 yes
O16 H16 O12 0.84 1.89 2.695(2) 160.5 2_455 yes
O2 H2A O7 0.87 1.96 2.806(2) 164.2 2_545 yes
O2 H2B O7 0.87 2.08 2.873(2) 151.5 4_565 yes

loop_
_geom_torsion_atom_site_label_1
_geom_torsion_atom_site_label_2
_geom_torsion_atom_site_label_3
_geom_torsion_atom_site_label_4
_geom_torsion
_geom_torsion_site_symmetry_1
_geom_torsion_site_symmetry_2
_geom_torsion_site_symmetry_3
_geom_torsion_site_symmetry_4
_geom_torsion_publ_flag
La1 O7 C30 C15 96.32(19) . . . . ?
La1 O7 C30 O8 -83.9(2) . . . . ?
La1 O5 C8 C18 -172.9(2) . . . . ?
La1 O5 C8 O6 7.6(5) . . . . ?
La1 O4 C9 C19 38.9(8) . . . . ?
La1 O4 C9 O3 -139.7(7) . . . . ?
O7 C30 O8 La1 -81.5(2) . . . 2 ?
O5 C8 C18 C13 -15.0(3) . . . . ?
O5 C8 C18 C21 166.4(2) . . . . ?
O5 C8 O6 La1 62.4(3) . . . 4_565 ?
O4 C9 C19 C20 6.3(3) . . . . ?
O4 C9 C19 C31 -170.0(2) . . . . ?
O4 C9 O3 La1 10.2(3) . . . 4_566 ?
C8 C18 C21 C33 179.99(19) . . . . ?
C9 C19 C20 C28 -174.4(2) . . . . ?
C9 C19 C31 C26 174.5(2) . . . . ?
O11 C22 C33 C21 177.6(2) . . . . ?
O12 C17 C26 C31 -177.5(2) . . . . ?
O12 C17 C28 C20 177.5(2) . . . . ?
C13 C14 C22 O11 -176.3(2) . . . . ?
C13 C14 C22 C33 2.5(3) . . . . ?
C13 C18 C21 C33 1.4(3) . . . . ?
C14 C13 C18 C8 -178.5(2) . . . . ?
C14 C13 C18 C21 0.1(3) . . . . ?
C14 C22 C33 C21 -1.1(3) . . . . ?
C15 C24 C27 C23 -0.6(3) . . . . ?
C15 C30 O8 La1 98.22(19) . . . 2 ?
O16 C23 C27 C24 178.58(19) . . . . ?
O16 C23 C32 C34 -178.1(2) . . . . ?
C17 C26 C31 C19 -0.4(3) . . . . ?
C18 C8 O6 La1 -117.2(2) . . . 4_565 ?
C18 C13 C14 C22 -2.0(4) . . . . ?
C18 C21 C33 C22 -0.9(3) . . . . ?
C19 C9 O3 La1 -168.34(13) . . . 4_566 ?
C19 C20 C28 C17 0.3(3) . . . . ?
C20 C19 C31 C26 -1.8(3) . . . . ?
C23 C32 C34 C15 -0.3(3) . . . . ?
C24 C15 C30 O7 4.2(3) . . . . ?
C24 C15 C30 O8 -175.53(18) . . . . ?
C24 C15 C34 C32 -0.4(3) . . . . ?
C26 C17 C28 C20 -2.6(4) . . . . ?
C27 C23 C32 C34 0.6(3) . . . . ?
C28 C17 C26 C31 2.7(4) . . . . ?
C30 C15 C24 C27 -176.73(19) . . . . ?
C30 C15 C34 C32 177.2(2) . . . . ?
C31 C19 C20 C28 1.9(3) . . . . ?
C32 C23 C27 C24 -0.1(3) . . . . ?
C34 C15 C24 C27 0.9(3) . . . . ?
C34 C15 C30 O7 -173.35(19) . . . . ?
C34 C15 C30 O8 6.9(3) . . . . ?
O3 C9 C19 C20 -175.1(2) . . . . ?
O3 C9 C19 C31 8.6(3) . . . . ?
O6 C8 C18 C13 164.5(2) . . . . ?
O6 C8 C18 C21 -14.0(3) . . . . ?
